data_4086384
loop_
_publ_author_name
'Fang, Bo'
'Hou, Guohua'
'Zi, Guofu'
'Ding, Wanjian'
'Walter, Marc D.'

_publ_section_title
;
 Steric and Electronic Influences of Internal Alkynes on the Formation of
 Thorium Metallacycles: A Combined Experimental and Computational Study
;
_journal_name_full Organometallics
_journal_paper_doi 10.1021/acs.organomet.5b00945
_journal_year 2016
_chemical_formula_moiety 'C49 H78 Cl Li O6 Si Th'
_chemical_formula_sum 'C49 H78 Cl Li O6 Si Th'
_chemical_formula_weight 1065.63
_chemical_name_systematic
; 
 ? 
;
_space_group_crystal_system monoclinic
_space_group_IT_number 14
_space_group_name_Hall '-P 2ybc'
_space_group_name_H-M_alt 'P 1 21/c 1'
_symmetry_space_group_name_Hall '-P 2ybc'
_symmetry_space_group_name_H-M 'P 1 21/c 1'
_atom_sites_solution_hydrogens geom
_audit_creation_method SHELXL-97
_cell_angle_alpha 90
_cell_angle_beta 92.837(9)
_cell_angle_gamma 90
_cell_formula_units_Z 4
_cell_length_a 10.681(5)
_cell_length_b 18.577(8)
_cell_length_c 26.315(12)
_cell_measurement_reflns_used 3486
_cell_measurement_temperature 100(2)
_cell_measurement_theta_max 23.13
_cell_measurement_theta_min 2.57
_cell_volume 5215(4)
_computing_cell_refinement 'Bruker SAINT'
_computing_data_collection 'Bruker APEX2'
_computing_data_reduction 'Bruker SAINT'
_computing_molecular_graphics 'Bruker SHELXTL'
_computing_publication_material 'Bruker SHELXTL'
_computing_structure_refinement 'SHELXL-97 (Sheldrick, 2008)'
_computing_structure_solution 'SHELXS-97 (Sheldrick, 2008)'
_diffrn_ambient_temperature 100(2)
_diffrn_measured_fraction_theta_full 0.998
_diffrn_measured_fraction_theta_max 0.991
_diffrn_measurement_device_type 'Bruker APEX-II CCD'
_diffrn_measurement_method '\f and \w scans'
_diffrn_radiation_type MoK\a
_diffrn_radiation_wavelength 0.71073
_diffrn_reflns_av_R_equivalents 0.0898
_diffrn_reflns_av_unetI/netI 0.1064
_diffrn_reflns_laue_measured_fraction_full 0.998
_diffrn_reflns_laue_measured_fraction_max 0.991
_diffrn_reflns_limit_h_max 13
_diffrn_reflns_limit_h_min -12
_diffrn_reflns_limit_k_max 18
_diffrn_reflns_limit_k_min -24
_diffrn_reflns_limit_l_max 30
_diffrn_reflns_limit_l_min -34
_diffrn_reflns_number 34704
_diffrn_reflns_point_group_measured_fraction_full 0.998
_diffrn_reflns_point_group_measured_fraction_max 0.991
_diffrn_reflns_theta_full 25.242
_diffrn_reflns_theta_max 27.463
_diffrn_reflns_theta_min 1.550
_exptl_absorpt_coefficient_mu 2.976
_exptl_absorpt_correction_T_max 0.75
_exptl_absorpt_correction_T_min 0.57
_exptl_absorpt_correction_type multi-scan
_exptl_absorpt_process_details SADABS
_exptl_crystal_colour orange
_exptl_crystal_density_diffrn 1.357
_exptl_crystal_description block
_exptl_crystal_F_000 2176
_exptl_crystal_size_max 0.300
_exptl_crystal_size_mid 0.250
_exptl_crystal_size_min 0.200
_refine_diff_density_max 1.056
_refine_diff_density_min -1.393
_refine_diff_density_rms 0.169
_refine_ls_extinction_method none
_refine_ls_goodness_of_fit_ref 0.961
_refine_ls_hydrogen_treatment constr
_refine_ls_matrix_type full
_refine_ls_number_parameters 549
_refine_ls_number_reflns 11836
_refine_ls_number_restraints 0
_refine_ls_restrained_S_all 0.961
_refine_ls_R_factor_all 0.0752
_refine_ls_R_factor_gt 0.0450
_refine_ls_shift/su_max 0.002
_refine_ls_shift/su_mean 0.000
_refine_ls_structure_factor_coef Fsqd
_refine_ls_weighting_details 'w=1/[\s^2^(Fo^2^)+(0.0095P)^2^] where P=(Fo^2^+2Fc^2^)/3'
_refine_ls_weighting_scheme calc
_refine_ls_wR_factor_gt 0.0792
_refine_ls_wR_factor_ref 0.0902
_reflns_Friedel_coverage 0.000
_reflns_number_gt 8377
_reflns_number_total 11836
_reflns_threshold_expression 'I > 2\s(I)'
_cod_data_source_file om5b00945_si_003.cif
_cod_data_source_block compound8
_cod_database_code 4086384
_shelx_space_group_comment
; 
The symmetry employed for this shelxl refinement is uniquely defined 
by the following loop, which should always be used as a source of 
symmetry information in preference to the above space-group names. 
They are only intended as comments. 
;
_shelx_estimated_absorpt_t_min 0.469
_shelx_estimated_absorpt_t_max 0.588

loop_
_space_group_symop_operation_xyz
'x, y, z'
'-x, y+1/2, -z+1/2'
'-x, -y, -z'
'x, -y-1/2, z-1/2'

loop_
_atom_site_label
_atom_site_type_symbol
_atom_site_fract_x
_atom_site_fract_y
_atom_site_fract_z
_atom_site_U_iso_or_equiv
_atom_site_adp_type
_atom_site_occupancy
_atom_site_site_symmetry_order
_atom_site_calc_flag
_atom_site_refinement_flags_posn
_atom_site_refinement_flags_adp
C1 C 0.6212(4) 0.9243(3) 0.5995(2) 0.0155(11) Uani 1 1 d . .
C2 C 0.5634(4) 0.9671(3) 0.6358(2) 0.0179(12) Uani 1 1 d . .
C3 C 0.6114(4) 0.9459(3) 0.6850(2) 0.0164(12) Uani 1 1 d . .
C4 C 0.6999(4) 0.8886(3) 0.6787(2) 0.0161(12) Uani 1 1 d . .
C5 C 0.7070(4) 0.8760(3) 0.6256(2) 0.0142(11) Uani 1 1 d . .
C6 C 0.6049(4) 0.9319(3) 0.5427(2) 0.0192(12) Uani 1 1 d . .
H6A H 0.5179 0.9452 0.5335 0.029 Uiso 1 1 calc R U
H6B H 0.6247 0.8861 0.5266 0.029 Uiso 1 1 calc R U
H6C H 0.6613 0.9695 0.5312 0.029 Uiso 1 1 calc R U
C7 C 0.4749(4) 1.0291(3) 0.6259(2) 0.0241(13) Uani 1 1 d . .
H7A H 0.5173 1.0743 0.6352 0.036 Uiso 1 1 calc R U
H7B H 0.4012 1.0232 0.6462 0.036 Uiso 1 1 calc R U
H7C H 0.4485 1.0303 0.5897 0.036 Uiso 1 1 calc R U
C8 C 0.5843(5) 0.9835(3) 0.7340(2) 0.0226(13) Uani 1 1 d . .
H8A H 0.6133 0.9536 0.7629 0.034 Uiso 1 1 calc R U
H8B H 0.4938 0.9916 0.7353 0.034 Uiso 1 1 calc R U
H8C H 0.6281 1.0299 0.7356 0.034 Uiso 1 1 calc R U
C9 C 0.7773(5) 0.8522(3) 0.7204(2) 0.0262(14) Uani 1 1 d . .
H9A H 0.7764 0.8000 0.7147 0.039 Uiso 1 1 calc R U
H9B H 0.7422 0.8628 0.7533 0.039 Uiso 1 1 calc R U
H9C H 0.8637 0.8698 0.7204 0.039 Uiso 1 1 calc R U
C10 C 0.7954(4) 0.8260(3) 0.6005(2) 0.0187(11) Uani 1 1 d . .
H10A H 0.8691 0.8529 0.5905 0.028 Uiso 1 1 calc R U
H10B H 0.7531 0.8046 0.5702 0.028 Uiso 1 1 calc R U
H10C H 0.8217 0.7877 0.6244 0.028 Uiso 1 1 calc R U
C11 C 0.4001(4) 0.7396(3) 0.7325(2) 0.0160(11) Uani 1 1 d . .
C12 C 0.3861(4) 0.8111(3) 0.7507(2) 0.0174(12) Uani 1 1 d . .
C13 C 0.2810(4) 0.8424(3) 0.7239(2) 0.0175(12) Uani 1 1 d . .
C14 C 0.2310(4) 0.7898(3) 0.6903(2) 0.0168(12) Uani 1 1 d . .
C15 C 0.3021(4) 0.7259(3) 0.6953(2) 0.0154(11) Uani 1 1 d . .
C16 C 0.4934(5) 0.6862(3) 0.7553(2) 0.0238(13) Uani 1 1 d . .
H16A H 0.4663 0.6704 0.7885 0.036 Uiso 1 1 calc R U
H16B H 0.5760 0.7090 0.7594 0.036 Uiso 1 1 calc R U
H16C H 0.4985 0.6445 0.7327 0.036 Uiso 1 1 calc R U
C17 C 0.4571(5) 0.8398(3) 0.7977(2) 0.0254(14) Uani 1 1 d . .
H17A H 0.4408 0.8914 0.8011 0.038 Uiso 1 1 calc R U
H17B H 0.5471 0.8319 0.7947 0.038 Uiso 1 1 calc R U
H17C H 0.4293 0.8146 0.8279 0.038 Uiso 1 1 calc R U
C18 C 0.2288(5) 0.9167(3) 0.7319(2) 0.0270(14) Uani 1 1 d . .
H18A H 0.2819 0.9423 0.7574 0.041 Uiso 1 1 calc R U
H18B H 0.1435 0.9128 0.7437 0.041 Uiso 1 1 calc R U
H18C H 0.2270 0.9433 0.6997 0.041 Uiso 1 1 calc R U
C19 C 0.1086(4) 0.7967(3) 0.6589(2) 0.0263(14) Uani 1 1 d . .
H19A H 0.1150 0.7707 0.6268 0.039 Uiso 1 1 calc R U
H19B H 0.0914 0.8477 0.6518 0.039 Uiso 1 1 calc R U
H19C H 0.0403 0.7763 0.6778 0.039 Uiso 1 1 calc R U
C20 C 0.2725(5) 0.6553(3) 0.6697(2) 0.0268(14) Uani 1 1 d . .
H20A H 0.2085 0.6299 0.6883 0.040 Uiso 1 1 calc R U
H20B H 0.3486 0.6259 0.6695 0.040 Uiso 1 1 calc R U
H20C H 0.2409 0.6640 0.6347 0.040 Uiso 1 1 calc R U
C21 C 0.5136(4) 0.7151(3) 0.4943(2) 0.0207(12) Uani 1 1 d . .
H21 H 0.5605 0.7585 0.4948 0.025 Uiso 1 1 calc R U
C22 C 0.4896(4) 0.6804(3) 0.4483(2) 0.0256(13) Uani 1 1 d . .
H22 H 0.5199 0.7003 0.4180 0.031 Uiso 1 1 calc R U
C23 C 0.4215(5) 0.6169(3) 0.4464(2) 0.0265(14) Uani 1 1 d . .
H23 H 0.4060 0.5925 0.4150 0.032 Uiso 1 1 calc R U
C24 C 0.3769(5) 0.5898(3) 0.4903(2) 0.0308(15) Uani 1 1 d . .
H24 H 0.3293 0.5466 0.4894 0.037 Uiso 1 1 calc R U
C25 C 0.4011(5) 0.6256(3) 0.5366(2) 0.0252(13) Uani 1 1 d . .
H25 H 0.3682 0.6063 0.5666 0.030 Uiso 1 1 calc R U
C26 C 0.4718(4) 0.6887(3) 0.5401(2) 0.0158(12) Uani 1 1 d . .
C27 C 0.4938(4) 0.7280(3) 0.5884(2) 0.0155(11) Uani 1 1 d . .
C28 C 0.5744(4) 0.7130(3) 0.6287(2) 0.0142(11) Uani 1 1 d . .
C29 C 0.7726(5) 0.6232(3) 0.5740(2) 0.0296(14) Uani 1 1 d . .
H29A H 0.7136 0.6151 0.5449 0.044 Uiso 1 1 calc R U
H29B H 0.8288 0.5817 0.5782 0.044 Uiso 1 1 calc R U
H29C H 0.8220 0.6666 0.5681 0.044 Uiso 1 1 calc R U
C30 C 0.6016(5) 0.5468(3) 0.6441(2) 0.0312(15) Uani 1 1 d . .
H30A H 0.5577 0.5495 0.6759 0.047 Uiso 1 1 calc R U
H30B H 0.6636 0.5080 0.6464 0.047 Uiso 1 1 calc R U
H30C H 0.5410 0.5373 0.6157 0.047 Uiso 1 1 calc R U
C31 C 0.8044(5) 0.6433(3) 0.6878(2) 0.0271(14) Uani 1 1 d . .
H31A H 0.8550 0.6867 0.6834 0.041 Uiso 1 1 calc R U
H31B H 0.8590 0.6009 0.6885 0.041 Uiso 1 1 calc R U
H31C H 0.7619 0.6465 0.7199 0.041 Uiso 1 1 calc R U
C32 C 0.2378(6) 0.4597(3) 0.6253(3) 0.0431(18) Uani 1 1 d . .
H32 H 0.3201 0.4616 0.6408 0.052 Uiso 1 1 calc R U
C33 C 0.2209(6) 0.4462(3) 0.5743(3) 0.0445(18) Uani 1 1 d . .
H33 H 0.2921 0.4382 0.5547 0.053 Uiso 1 1 calc R U
C34 C 0.1036(7) 0.4438(3) 0.5507(3) 0.0455(18) Uani 1 1 d . .
H34 H 0.0933 0.4345 0.5152 0.055 Uiso 1 1 calc R U
C35 C 0.0009(6) 0.4553(3) 0.5794(3) 0.0425(18) Uani 1 1 d . .
H35 H -0.0810 0.4541 0.5636 0.051 Uiso 1 1 calc R U
C36 C 0.0167(6) 0.4684(3) 0.6314(3) 0.0411(17) Uani 1 1 d . .
H36 H -0.0541 0.4759 0.6511 0.049 Uiso 1 1 calc R U
C37 C 0.1364(7) 0.4705(3) 0.6541(3) 0.0415(17) Uani 1 1 d . .
H37 H 0.1479 0.4795 0.6895 0.050 Uiso 1 1 calc R U
C38 C 0.6958(5) 0.1378(3) 0.5564(2) 0.0309(15) Uani 1 1 d . .
H38A H 0.6608 0.1706 0.5812 0.046 Uiso 1 1 calc R U
H38B H 0.7029 0.0894 0.5711 0.046 Uiso 1 1 calc R U
H38C H 0.6405 0.1364 0.5256 0.046 Uiso 1 1 calc R U
C39 C 0.8094(5) 0.2291(3) 0.5168(2) 0.0274(14) Uani 1 1 d . .
H39A H 0.7782 0.2679 0.5387 0.033 Uiso 1 1 calc R U
H39B H 0.7525 0.2249 0.4861 0.033 Uiso 1 1 calc R U
C40 C 0.9415(5) 0.2451(3) 0.5022(2) 0.0286(14) Uani 1 1 d . .
H40A H 0.9710 0.2079 0.4786 0.034 Uiso 1 1 calc R U
H40B H 0.9459 0.2927 0.4855 0.034 Uiso 1 1 calc R U
C41 C 1.1488(5) 0.2478(3) 0.5434(2) 0.0287(14) Uani 1 1 d . .
H41A H 1.1719 0.2937 0.5273 0.034 Uiso 1 1 calc R U
H41B H 1.1764 0.2075 0.5220 0.034 Uiso 1 1 calc R U
C42 C 1.2074(5) 0.2424(3) 0.5956(2) 0.0336(16) Uani 1 1 d . .
H42A H 1.2996 0.2387 0.5942 0.040 Uiso 1 1 calc R U
H42B H 1.1874 0.2857 0.6156 0.040 Uiso 1 1 calc R U
C43 C 1.2128(5) 0.1668(3) 0.6687(2) 0.0328(15) Uani 1 1 d . .
H43A H 1.3031 0.1590 0.6667 0.049 Uiso 1 1 calc R U
H43B H 1.1745 0.1242 0.6835 0.049 Uiso 1 1 calc R U
H43C H 1.1983 0.2088 0.6902 0.049 Uiso 1 1 calc R U
C44 C 0.8986(6) 0.2982(3) 0.6573(3) 0.0479(19) Uani 1 1 d . .
H44A H 0.8318 0.3191 0.6768 0.072 Uiso 1 1 calc R U
H44B H 0.8983 0.3207 0.6236 0.072 Uiso 1 1 calc R U
H44C H 0.9798 0.3065 0.6754 0.072 Uiso 1 1 calc R U
C45 C 0.8719(5) 0.1875(4) 0.6998(2) 0.0356(16) Uani 1 1 d . .
H45A H 0.8039 0.2084 0.7194 0.043 Uiso 1 1 calc R U
H45B H 0.9521 0.1930 0.7199 0.043 Uiso 1 1 calc R U
C46 C 0.8462(5) 0.1091(3) 0.6888(2) 0.0333(15) Uani 1 1 d . .
H46A H 0.8509 0.0807 0.7207 0.040 Uiso 1 1 calc R U
H46B H 0.7618 0.1029 0.6721 0.040 Uiso 1 1 calc R U
C47 C 0.9304(5) 0.0137(3) 0.6397(2) 0.0279(14) Uani 1 1 d . .
H47A H 0.8482 0.0049 0.6218 0.033 Uiso 1 1 calc R U
H47B H 0.9391 -0.0193 0.6693 0.033 Uiso 1 1 calc R U
C48 C 1.0339(5) 0.0020(3) 0.6049(2) 0.0269(14) Uani 1 1 d . .
H48A H 1.1161 0.0086 0.6234 0.032 Uiso 1 1 calc R U
H48B H 1.0300 -0.0474 0.5908 0.032 Uiso 1 1 calc R U
C49 C 1.1173(5) 0.0487(3) 0.5304(2) 0.0276(14) Uani 1 1 d . .
H49A H 1.1961 0.0650 0.5474 0.041 Uiso 1 1 calc R U
H49B H 1.0972 0.0794 0.5008 0.041 Uiso 1 1 calc R U
H49C H 1.1263 -0.0013 0.5193 0.041 Uiso 1 1 calc R U
Cl1 Cl 0.29347(11) 0.88827(7) 0.58275(5) 0.0210(3) Uani 1 1 d . .
Li1 Li 0.9666(7) 0.1589(4) 0.5964(3) 0.017(2) Uani 1 1 d . .
O1 O 0.8161(3) 0.16238(19) 0.54397(15) 0.0230(9) Uani 1 1 d . .
O2 O 1.0159(3) 0.2444(2) 0.54918(14) 0.0244(9) Uani 1 1 d . .
O3 O 1.1581(3) 0.1790(2) 0.61904(14) 0.0270(9) Uani 1 1 d . .
O4 O 0.8783(3) 0.2231(2) 0.65173(15) 0.0319(10) Uani 1 1 d . .
O5 O 0.9400(3) 0.0867(2) 0.65607(14) 0.0245(9) Uani 1 1 d . .
O6 O 1.0186(3) 0.05337(19) 0.56520(14) 0.0218(9) Uani 1 1 d . .
Si1 Si 0.68357(13) 0.63520(8) 0.63300(6) 0.0176(3) Uani 1 1 d . .
Th1 Th 0.46644(2) 0.82388(2) 0.64880(2) 0.01102(6) Uani 1 1 d . .

loop_
_atom_site_aniso_label
_atom_site_aniso_U_11
_atom_site_aniso_U_22
_atom_site_aniso_U_33
_atom_site_aniso_U_23
_atom_site_aniso_U_13
_atom_site_aniso_U_12
C1 0.017(2) 0.013(3) 0.017(3) 0.005(2) 0.004(2) -0.002(2)
C2 0.018(3) 0.013(3) 0.022(3) 0.001(2) 0.005(2) -0.003(2)
C3 0.015(2) 0.013(3) 0.021(3) -0.001(2) 0.001(2) -0.007(2)
C4 0.010(2) 0.020(3) 0.019(3) -0.006(2) 0.002(2) -0.003(2)
C5 0.010(2) 0.016(3) 0.016(3) -0.001(2) 0.005(2) -0.001(2)
C6 0.021(3) 0.018(3) 0.019(3) 0.006(2) 0.008(2) 0.001(2)
C7 0.023(3) 0.018(3) 0.031(4) 0.001(3) 0.001(2) -0.003(2)
C8 0.029(3) 0.017(3) 0.023(3) -0.009(2) 0.009(2) -0.004(2)
C9 0.020(3) 0.037(4) 0.022(3) 0.002(3) 0.000(2) -0.001(3)
C10 0.016(2) 0.019(3) 0.021(3) 0.001(2) 0.006(2) -0.003(2)
C11 0.013(2) 0.021(3) 0.015(3) 0.005(2) 0.003(2) -0.003(2)
C12 0.018(3) 0.023(3) 0.012(3) 0.003(2) 0.007(2) 0.001(2)
C13 0.014(2) 0.020(3) 0.019(3) 0.002(2) 0.005(2) 0.004(2)
C14 0.010(2) 0.027(3) 0.014(3) 0.004(2) 0.006(2) 0.002(2)
C15 0.012(2) 0.016(3) 0.019(3) 0.004(2) 0.010(2) -0.003(2)
C16 0.026(3) 0.022(3) 0.022(3) 0.008(2) 0.000(2) 0.002(3)
C17 0.028(3) 0.035(4) 0.013(3) 0.002(2) 0.000(2) -0.006(3)
C18 0.025(3) 0.024(3) 0.032(4) 0.004(3) 0.012(3) 0.003(3)
C19 0.015(3) 0.041(4) 0.022(3) 0.005(3) -0.002(2) -0.003(3)
C20 0.023(3) 0.028(4) 0.030(4) -0.002(3) 0.006(3) -0.012(3)
C21 0.017(3) 0.028(3) 0.017(3) 0.001(2) -0.002(2) -0.003(2)
C22 0.018(3) 0.039(4) 0.021(3) 0.003(3) 0.002(2) -0.002(3)
C23 0.033(3) 0.026(3) 0.020(3) -0.012(3) 0.001(3) -0.001(3)
C24 0.049(4) 0.017(3) 0.026(4) 0.000(3) -0.010(3) -0.002(3)
C25 0.036(3) 0.024(3) 0.014(3) 0.003(2) -0.002(3) -0.003(3)
C26 0.015(2) 0.019(3) 0.013(3) -0.004(2) 0.001(2) 0.005(2)
C27 0.013(2) 0.017(3) 0.017(3) 0.002(2) 0.006(2) -0.003(2)
C28 0.014(2) 0.012(3) 0.017(3) -0.002(2) 0.006(2) -0.005(2)
C29 0.038(3) 0.029(4) 0.023(4) 0.005(3) 0.010(3) 0.019(3)
C30 0.037(3) 0.020(3) 0.037(4) 0.004(3) 0.002(3) 0.007(3)
C31 0.031(3) 0.025(3) 0.025(4) -0.002(3) 0.000(3) 0.009(3)
C32 0.047(4) 0.032(4) 0.049(5) 0.020(3) -0.007(4) -0.011(3)
C33 0.052(4) 0.035(4) 0.047(5) 0.017(3) 0.012(4) 0.003(3)
C34 0.070(5) 0.036(4) 0.030(4) -0.001(3) -0.002(4) 0.018(4)
C35 0.044(4) 0.034(4) 0.048(5) -0.003(3) -0.007(3) 0.015(3)
C36 0.057(4) 0.022(4) 0.046(5) 0.001(3) 0.014(4) 0.018(3)
C37 0.073(5) 0.027(4) 0.023(4) 0.002(3) -0.008(4) -0.005(4)
C38 0.020(3) 0.033(4) 0.039(4) 0.004(3) -0.007(3) -0.003(3)
C39 0.025(3) 0.029(4) 0.028(4) 0.000(3) -0.002(3) 0.009(3)
C40 0.037(3) 0.034(4) 0.015(3) 0.004(3) 0.006(3) 0.007(3)
C41 0.026(3) 0.033(4) 0.028(4) 0.001(3) 0.012(3) -0.008(3)
C42 0.027(3) 0.048(4) 0.026(4) -0.002(3) 0.007(3) -0.019(3)
C43 0.030(3) 0.051(4) 0.016(3) -0.005(3) -0.009(2) -0.002(3)
C44 0.065(5) 0.031(4) 0.050(5) -0.012(3) 0.017(4) 0.004(4)
C45 0.032(3) 0.063(5) 0.014(3) -0.008(3) 0.016(3) -0.002(3)
C46 0.028(3) 0.050(4) 0.023(4) 0.007(3) 0.011(3) -0.003(3)
C47 0.026(3) 0.024(3) 0.035(4) 0.003(3) 0.007(3) 0.000(3)
C48 0.029(3) 0.022(3) 0.030(4) 0.008(3) 0.004(3) 0.006(3)
C49 0.030(3) 0.033(4) 0.021(3) 0.002(3) 0.010(3) 0.001(3)
Cl1 0.0193(6) 0.0245(8) 0.0190(7) 0.0046(6) -0.0012(5) 0.0042(6)
Li1 0.014(4) 0.017(5) 0.021(5) -0.002(4) 0.004(4) -0.003(4)
O1 0.0183(18) 0.023(2) 0.027(2) 0.0048(17) -0.0037(16) 0.0004(16)
O2 0.025(2) 0.026(2) 0.023(2) -0.0011(17) 0.0024(17) -0.0030(17)
O3 0.0219(19) 0.041(3) 0.018(2) 0.0003(19) -0.0029(16) -0.0123(19)
O4 0.041(2) 0.030(3) 0.026(3) -0.0114(19) 0.0141(19) -0.001(2)
O5 0.024(2) 0.028(2) 0.023(2) 0.0022(17) 0.0080(17) -0.0020(17)
O6 0.0233(19) 0.022(2) 0.021(2) 0.0029(17) 0.0008(16) 0.0034(17)
Si1 0.0239(8) 0.0166(8) 0.0122(8) 0.0004(6) 0.0012(6) 0.0059(7)
Th1 0.01084(9) 0.01195(10) 0.01041(9) 0.00009(9) 0.00170(6) 0.00036(9)

loop_
_atom_type_symbol
_atom_type_description
_atom_type_scat_dispersion_real
_atom_type_scat_dispersion_imag
_atom_type_scat_source
C C 0.0033 0.0016 'International Tables Vol C Tables 4.2.6.8 and 6.1.1.4'
H H 0.0000 0.0000 'International Tables Vol C Tables 4.2.6.8 and 6.1.1.4'
Cl Cl 0.1484 0.1585 'International Tables Vol C Tables 4.2.6.8 and 6.1.1.4'
Li Li -0.0003 0.0001 'International Tables Vol C Tables 4.2.6.8 and 6.1.1.4'
O O 0.0106 0.0060 'International Tables Vol C Tables 4.2.6.8 and 6.1.1.4'
Si Si 0.0817 0.0704 'International Tables Vol C Tables 4.2.6.8 and 6.1.1.4'
Th Th -7.2400 8.8979 'International Tables Vol C Tables 4.2.6.8 and 6.1.1.4'

loop_
_geom_angle_atom_site_label_1
_geom_angle_atom_site_label_2
_geom_angle_atom_site_label_3
_geom_angle
C2 C1 C5 108.7(5)
C2 C1 C6 126.0(5)
C5 C1 C6 125.1(5)
C2 C1 Th1 77.2(3)
C5 C1 Th1 75.2(3)
C6 C1 Th1 118.3(3)
C1 C2 C3 108.1(5)
C1 C2 C7 127.4(5)
C3 C2 C7 124.4(5)
C1 C2 Th1 74.4(3)
C3 C2 Th1 75.7(3)
C7 C2 Th1 120.1(3)
C2 C3 C4 108.0(5)
C2 C3 C8 125.0(5)
C4 C3 C8 126.7(5)
C2 C3 Th1 75.7(3)
C4 C3 Th1 74.0(3)
C8 C3 Th1 121.7(3)
C5 C4 C3 107.6(4)
C5 C4 C9 126.1(5)
C3 C4 C9 126.2(5)
C5 C4 Th1 75.3(3)
C3 C4 Th1 76.9(3)
C9 C4 Th1 117.1(3)
C4 C5 C1 107.7(4)
C4 C5 C10 126.8(4)
C1 C5 C10 125.3(5)
C4 C5 Th1 75.7(3)
C1 C5 Th1 75.7(3)
C10 C5 Th1 118.6(3)
C1 C6 H6A 109.5
C1 C6 H6B 109.5
H6A C6 H6B 109.5
C1 C6 H6C 109.5
H6A C6 H6C 109.5
H6B C6 H6C 109.5
C2 C7 H7A 109.5
C2 C7 H7B 109.5
H7A C7 H7B 109.5
C2 C7 H7C 109.5
H7A C7 H7C 109.5
H7B C7 H7C 109.5
C3 C8 H8A 109.5
C3 C8 H8B 109.5
H8A C8 H8B 109.5
C3 C8 H8C 109.5
H8A C8 H8C 109.5
H8B C8 H8C 109.5
C4 C9 H9A 109.5
C4 C9 H9B 109.5
H9A C9 H9B 109.5
C4 C9 H9C 109.5
H9A C9 H9C 109.5
H9B C9 H9C 109.5
C5 C10 H10A 109.5
C5 C10 H10B 109.5
H10A C10 H10B 109.5
C5 C10 H10C 109.5
H10A C10 H10C 109.5
H10B C10 H10C 109.5
C15 C11 C12 108.3(4)
C15 C11 C16 127.3(5)
C12 C11 C16 123.9(5)
C15 C11 Th1 76.5(3)
C12 C11 Th1 77.3(3)
C16 C11 Th1 119.3(3)
C13 C12 C11 108.0(4)
C13 C12 C17 127.7(5)
C11 C12 C17 123.2(4)
C13 C12 Th1 76.5(3)
C11 C12 Th1 73.8(3)
C17 C12 Th1 125.0(3)
C14 C13 C12 107.1(4)
C14 C13 C18 126.3(5)
C12 C13 C18 126.5(5)
C14 C13 Th1 74.9(3)
C12 C13 Th1 74.9(3)
C18 C13 Th1 118.4(3)
C13 C14 C15 109.9(4)
C13 C14 C19 125.1(5)
C15 C14 C19 124.5(5)
C13 C14 Th1 76.8(3)
C15 C14 Th1 75.1(3)
C19 C14 Th1 121.5(3)
C14 C15 C11 106.8(5)
C14 C15 C20 126.3(5)
C11 C15 C20 126.7(5)
C14 C15 Th1 76.2(3)
C11 C15 Th1 74.4(3)
C20 C15 Th1 119.1(3)
C11 C16 H16A 109.5
C11 C16 H16B 109.5
H16A C16 H16B 109.5
C11 C16 H16C 109.5
H16A C16 H16C 109.5
H16B C16 H16C 109.5
C12 C17 H17A 109.5
C12 C17 H17B 109.5
H17A C17 H17B 109.5
C12 C17 H17C 109.5
H17A C17 H17C 109.5
H17B C17 H17C 109.5
C13 C18 H18A 109.5
C13 C18 H18B 109.5
H18A C18 H18B 109.5
C13 C18 H18C 109.5
H18A C18 H18C 109.5
H18B C18 H18C 109.5
C14 C19 H19A 109.5
C14 C19 H19B 109.5
H19A C19 H19B 109.5
C14 C19 H19C 109.5
H19A C19 H19C 109.5
H19B C19 H19C 109.5
C15 C20 H20A 109.5
C15 C20 H20B 109.5
H20A C20 H20B 109.5
C15 C20 H20C 109.5
H20A C20 H20C 109.5
H20B C20 H20C 109.5
C22 C21 C26 122.6(5)
C22 C21 H21 118.7
C26 C21 H21 118.7
C21 C22 C23 120.2(5)
C21 C22 H22 119.9
C23 C22 H22 119.9
C24 C23 C22 119.1(5)
C24 C23 H23 120.5
C22 C23 H23 120.5
C23 C24 C25 120.2(6)
C23 C24 H24 119.9
C25 C24 H24 119.9
C26 C25 C24 122.2(5)
C26 C25 H25 118.9
C24 C25 H25 118.9
C21 C26 C25 115.7(5)
C21 C26 C27 121.8(5)
C25 C26 C27 122.3(5)
C28 C27 C26 129.7(5)
C28 C27 Th1 74.4(3)
C26 C27 Th1 155.9(4)
C27 C28 Si1 125.3(4)
C27 C28 Th1 73.0(3)
Si1 C28 Th1 161.6(3)
Si1 C29 H29A 109.5
Si1 C29 H29B 109.5
H29A C29 H29B 109.5
Si1 C29 H29C 109.5
H29A C29 H29C 109.5
H29B C29 H29C 109.5
Si1 C30 H30A 109.5
Si1 C30 H30B 109.5
H30A C30 H30B 109.5
Si1 C30 H30C 109.5
H30A C30 H30C 109.5
H30B C30 H30C 109.5
Si1 C31 H31A 109.5
Si1 C31 H31B 109.5
H31A C31 H31B 109.5
Si1 C31 H31C 109.5
H31A C31 H31C 109.5
H31B C31 H31C 109.5
C37 C32 C33 120.0(6)
C37 C32 H32 120.0
C33 C32 H32 120.0
C32 C33 C34 121.5(7)
C32 C33 H33 119.3
C34 C33 H33 119.3
C33 C34 C35 118.8(7)
C33 C34 H34 120.6
C35 C34 H34 120.6
C34 C35 C36 120.3(6)
C34 C35 H35 119.8
C36 C35 H35 119.8
C37 C36 C35 119.6(6)
C37 C36 H36 120.2
C35 C36 H36 120.2
C32 C37 C36 119.8(7)
C32 C37 H37 120.1
C36 C37 H37 120.1
O1 C38 H38A 109.5
O1 C38 H38B 109.5
H38A C38 H38B 109.5
O1 C38 H38C 109.5
H38A C38 H38C 109.5
H38B C38 H38C 109.5
O1 C39 C40 105.9(4)
O1 C39 H39A 110.6
C40 C39 H39A 110.6
O1 C39 H39B 110.6
C40 C39 H39B 110.6
H39A C39 H39B 108.7
O2 C40 C39 105.2(4)
O2 C40 H40A 110.7
C39 C40 H40A 110.7
O2 C40 H40B 110.7
C39 C40 H40B 110.7
H40A C40 H40B 108.8
O2 C41 C42 105.8(5)
O2 C41 H41A 110.6
C42 C41 H41A 110.6
O2 C41 H41B 110.6
C42 C41 H41B 110.6
H41A C41 H41B 108.7
O3 C42 C41 107.8(4)
O3 C42 H42A 110.2
C41 C42 H42A 110.2
O3 C42 H42B 110.2
C41 C42 H42B 110.2
H42A C42 H42B 108.5
O3 C43 H43A 109.5
O3 C43 H43B 109.5
H43A C43 H43B 109.5
O3 C43 H43C 109.5
H43A C43 H43C 109.5
H43B C43 H43C 109.5
O4 C44 H44A 109.5
O4 C44 H44B 109.5
H44A C44 H44B 109.5
O4 C44 H44C 109.5
H44A C44 H44C 109.5
H44B C44 H44C 109.5
O4 C45 C46 107.1(5)
O4 C45 H45A 110.3
C46 C45 H45A 110.3
O4 C45 H45B 110.3
C46 C45 H45B 110.3
H45A C45 H45B 108.6
O5 C46 C45 105.8(4)
O5 C46 H46A 110.6
C45 C46 H46A 110.6
O5 C46 H46B 110.6
C45 C46 H46B 110.6
H46A C46 H46B 108.7
O5 C47 C48 106.2(4)
O5 C47 H47A 110.5
C48 C47 H47A 110.5
O5 C47 H47B 110.5
C48 C47 H47B 110.5
H47A C47 H47B 108.7
O6 C48 C47 107.1(4)
O6 C48 H48A 110.3
C47 C48 H48A 110.3
O6 C48 H48B 110.3
C47 C48 H48B 110.3
H48A C48 H48B 108.6
O6 C49 H49A 109.5
O6 C49 H49B 109.5
H49A C49 H49B 109.5
O6 C49 H49C 109.5
H49A C49 H49C 109.5
H49B C49 H49C 109.5
O1 Li1 O5 113.0(4)
O1 Li1 O2 77.9(3)
O5 Li1 O2 167.2(5)
O1 Li1 O3 152.1(5)
O5 Li1 O3 93.8(4)
O2 Li1 O3 76.6(3)
O1 Li1 O4 94.7(3)
O5 Li1 O4 76.4(3)
O2 Li1 O4 96.5(4)
O3 Li1 O4 99.3(4)
O1 Li1 O6 88.9(3)
O5 Li1 O6 75.9(3)
O2 Li1 O6 112.2(4)
O3 Li1 O6 90.3(3)
O4 Li1 O6 151.2(5)
C38 O1 C39 111.8(4)
C38 O1 Li1 121.3(4)
C39 O1 Li1 112.2(4)
C41 O2 C40 114.6(4)
C41 O2 Li1 111.9(4)
C40 O2 Li1 111.8(4)
C43 O3 C42 112.4(4)
C43 O3 Li1 124.9(4)
C42 O3 Li1 112.9(4)
C44 O4 C45 112.1(5)
C44 O4 Li1 123.3(4)
C45 O4 Li1 112.7(4)
C46 O5 C47 114.9(4)
C46 O5 Li1 113.3(4)
C47 O5 Li1 113.2(4)
C48 O6 C49 111.6(4)
C48 O6 Li1 110.2(4)
C49 O6 Li1 119.8(4)
C28 Si1 C29 112.6(2)
C28 Si1 C30 113.0(2)
C29 Si1 C30 106.4(3)
C28 Si1 C31 112.8(2)
C29 Si1 C31 106.6(3)
C30 Si1 C31 104.8(3)
C27 Th1 C28 32.58(16)
C27 Th1 Cl1 90.27(12)
C28 Th1 Cl1 122.83(12)
C27 Th1 C11 98.47(17)
C28 Th1 C11 80.79(16)
Cl1 Th1 C11 123.27(10)
C27 Th1 C5 88.27(15)
C28 Th1 C5 78.35(15)
Cl1 Th1 C5 107.63(11)
C11 Th1 C5 128.45(14)
C27 Th1 C4 111.16(15)
C28 Th1 C4 89.97(15)
Cl1 Th1 C4 122.97(11)
C11 Th1 C4 105.60(15)
C5 Th1 C4 29.00(14)
C27 Th1 C1 95.28(16)
C28 Th1 C1 99.42(16)
Cl1 Th1 C1 79.28(10)
C11 Th1 C1 153.27(14)
C5 Th1 C1 29.19(13)
C4 Th1 C1 47.81(15)
C27 Th1 C15 84.75(16)
C28 Th1 C15 82.03(15)
Cl1 Th1 C15 98.09(11)
C11 Th1 C15 29.01(14)
C5 Th1 C15 153.37(14)
C4 Th1 C15 134.57(15)
C1 Th1 C15 177.37(14)
C27 Th1 C14 103.03(16)
C28 Th1 C14 109.34(16)
Cl1 Th1 C14 76.20(11)
C11 Th1 C14 47.16(14)
C5 Th1 C14 168.18(15)
C4 Th1 C14 139.70(15)
C1 Th1 C14 149.27(14)
C15 Th1 C14 28.65(14)
C27 Th1 C12 127.30(16)
C28 Th1 C12 107.50(16)
Cl1 Th1 C12 113.89(10)
C11 Th1 C12 28.95(14)
C5 Th1 C12 123.05(14)
C4 Th1 C12 94.30(15)
C1 Th1 C12 133.47(15)
C15 Th1 C12 47.54(15)
C14 Th1 C12 46.76(14)
C27 Th1 C3 135.87(15)
C28 Th1 C3 119.06(15)
Cl1 Th1 C3 101.56(11)
C11 Th1 C3 109.28(15)
C5 Th1 C3 47.61(14)
C4 Th1 C3 29.11(14)
C1 Th1 C3 47.18(15)
C15 Th1 C3 133.91(15)
C14 Th1 C3 121.04(15)
C12 Th1 C3 86.37(15)
C27 Th1 C2 123.20(16)
C28 Th1 C2 125.40(16)
Cl1 Th1 C2 75.95(11)
C11 Th1 C2 135.29(15)
C5 Th1 C2 47.60(14)
C4 Th1 C2 47.73(14)
C1 Th1 C2 28.46(14)
C15 Th1 C2 150.93(15)
C14 Th1 C2 125.24(15)
C12 Th1 C2 108.28(15)
C3 Th1 C2 28.62(14)

loop_
_geom_bond_atom_site_label_1
_geom_bond_atom_site_label_2
_geom_bond_distance
C1 C2 1.408(7)
C1 C5 1.433(7)
C1 C6 1.503(7)
C1 Th1 2.847(5)
C2 C3 1.425(7)
C2 C7 1.505(7)
C2 Th1 2.882(5)
C3 C4 1.439(7)
C3 C8 1.506(7)
C3 Th1 2.881(5)
C4 C5 1.423(7)
C4 C9 1.501(7)
C4 Th1 2.844(5)
C5 C10 1.501(7)
C5 Th1 2.840(5)
C6 H6A 0.9800
C6 H6B 0.9800
C6 H6C 0.9800
C7 H7A 0.9800
C7 H7B 0.9800
C7 H7C 0.9800
C8 H8A 0.9800
C8 H8B 0.9800
C8 H8C 0.9800
C9 H9A 0.9800
C9 H9B 0.9800
C9 H9C 0.9800
C10 H10A 0.9800
C10 H10B 0.9800
C10 H10C 0.9800
C11 C15 1.420(7)
C11 C12 1.422(7)
C11 C16 1.509(7)
C11 Th1 2.821(5)
C12 C13 1.421(7)
C12 C17 1.516(7)
C12 Th1 2.866(5)
C13 C14 1.405(7)
C13 C18 1.507(7)
C13 Th1 2.886(5)
C14 C15 1.413(7)
C14 C19 1.517(6)
C14 Th1 2.862(5)
C15 C20 1.501(7)
C15 Th1 2.847(5)
C16 H16A 0.9800
C16 H16B 0.9800
C16 H16C 0.9800
C17 H17A 0.9800
C17 H17B 0.9800
C17 H17C 0.9800
C18 H18A 0.9800
C18 H18B 0.9800
C18 H18C 0.9800
C19 H19A 0.9800
C19 H19B 0.9800
C19 H19C 0.9800
C20 H20A 0.9800
C20 H20B 0.9800
C20 H20C 0.9800
C21 C22 1.384(7)
C21 C26 1.393(7)
C21 H21 0.9500
C22 C23 1.386(7)
C22 H22 0.9500
C23 C24 1.369(8)
C23 H23 0.9500
C24 C25 1.399(8)
C24 H24 0.9500
C25 C26 1.395(7)
C25 H25 0.9500
C26 C27 1.476(7)
C27 C28 1.360(7)
C27 Th1 2.415(5)
C28 Si1 1.857(5)
C28 Th1 2.432(5)
C29 Si1 1.874(6)
C29 H29A 0.9800
C29 H29B 0.9800
C29 H29C 0.9800
C30 Si1 1.890(6)
C30 H30A 0.9800
C30 H30B 0.9800
C30 H30C 0.9800
C31 Si1 1.893(5)
C31 H31A 0.9800
C31 H31B 0.9800
C31 H31C 0.9800
C32 C37 1.366(9)
C32 C33 1.370(9)
C32 H32 0.9500
C33 C34 1.371(8)
C33 H33 0.9500
C34 C35 1.378(9)
C34 H34 0.9500
C35 C36 1.391(9)
C35 H35 0.9500
C36 C37 1.384(8)
C36 H36 0.9500
C37 H37 0.9500
C38 O1 1.417(6)
C38 H38A 0.9800
C38 H38B 0.9800
C38 H38C 0.9800
C39 O1 1.431(6)
C39 C40 1.510(7)
C39 H39A 0.9900
C39 H39B 0.9900
C40 O2 1.437(6)
C40 H40A 0.9900
C40 H40B 0.9900
C41 O2 1.436(6)
C41 C42 1.485(8)
C41 H41A 0.9900
C41 H41B 0.9900
C42 O3 1.440(7)
C42 H42A 0.9900
C42 H42B 0.9900
C43 O3 1.424(6)
C43 H43A 0.9800
C43 H43B 0.9800
C43 H43C 0.9800
C44 O4 1.419(7)
C44 H44A 0.9800
C44 H44B 0.9800
C44 H44C 0.9800
C45 O4 1.431(7)
C45 C46 1.507(8)
C45 H45A 0.9900
C45 H45B 0.9900
C46 O5 1.416(6)
C46 H46A 0.9900
C46 H46B 0.9900
C47 O5 1.425(6)
C47 C48 1.488(8)
C47 H47A 0.9900
C47 H47B 0.9900
C48 O6 1.417(6)
C48 H48A 0.9900
C48 H48B 0.9900
C49 O6 1.433(6)
C49 H49A 0.9800
C49 H49B 0.9800
C49 H49C 0.9800
Cl1 Th1 2.7472(14)
Li1 O1 2.067(9)
Li1 O5 2.095(10)
Li1 O2 2.101(9)
Li1 O3 2.135(8)
Li1 O4 2.138(9)
Li1 O6 2.206(9)
